data_7040476
loop_
_publ_author_name
'Baldov\'i, Jos\'e J'
'Duan, Yan'
'Bustos, Carlos'
'Cardona-Serra, Salvador'
'Gouzerh, Pierre'
'Villanneau, Richard'
'Gontard, Geoffrey'
'Clemente-Juan, Juan M'
'Gaita-Ari\~no, Alejandro'
'Gim\'enez-Saiz, Carlos'
'Proust, Anna'
'Coronado, Eugenio'

_publ_section_title
;
 Single ion magnets based on lanthanoid polyoxomolybdate complexes.
;
_journal_issue 42
_journal_name_full 'Dalton transactions (Cambridge, England : 2003)'
_journal_page_first 16653
_journal_page_last 16660
_journal_paper_doi 10.1039/c6dt02258h
_journal_volume 45
_journal_year 2016
_chemical_formula_moiety 'C20 H32 Dy Mo10 N6 O38, 3(C16 H36 N), 1.5(C H Cl3)'
_chemical_formula_sum 'C69.5 H141.5 Cl4.5 Dy Mo10 N9 O38'
_chemical_formula_weight 2992.83
_space_group_crystal_system triclinic
_space_group_IT_number 2
_space_group_name_Hall '-P 1'
_space_group_name_H-M_alt 'P -1'
_symmetry_space_group_name_Hall '-P 1'
_symmetry_space_group_name_H-M 'P -1'
_atom_sites_solution_hydrogens geom
_atom_sites_solution_primary dual
_atom_sites_solution_secondary difmap
_audit_update_record
;
2016-05-31 deposited with the CCDC.
2016-08-24 downloaded from the CCDC.
;
_cell_angle_alpha 100.034(2)
_cell_angle_beta 98.873(2)
_cell_angle_gamma 116.854(2)
_cell_formula_units_Z 2
_cell_length_a 17.4104(6)
_cell_length_b 17.9043(7)
_cell_length_c 20.6847(8)
_cell_measurement_reflns_used 9398
_cell_measurement_temperature 200(1)
_cell_measurement_theta_max 33.17
_cell_measurement_theta_min 2.42
_cell_volume 5461.8(4)
_computing_cell_refinement 'Bruker SAINT'
_computing_data_collection 'Bruker APEX2'
_computing_data_reduction 'Bruker SAINT'
_computing_molecular_graphics 'SXGRAPH (Farrugia, 2012)'
_computing_publication_material 'WinGX publication routines (Farrugia, 2012)'
_computing_structure_refinement 'SHELXL-2014/7 (Sheldrick, 2014)'
_computing_structure_solution 'SHELXT-2014/5 (Sheldrick, 2014)'
_diffrn_ambient_temperature 200(1)
_diffrn_detector_area_resol_mean 8.3333
_diffrn_measured_fraction_theta_full 1.000
_diffrn_measured_fraction_theta_max 0.997
_diffrn_measurement_device_type 'Bruker APEX-II CCD'
_diffrn_measurement_method '\f and \w scans'
_diffrn_radiation_monochromator 'curved graphite'
_diffrn_radiation_source 'fine-focus sealed tube'
_diffrn_radiation_type MoK\a
_diffrn_radiation_wavelength 0.71073
_diffrn_reflns_av_R_equivalents 0.0360
_diffrn_reflns_av_unetI/netI 0.0350
_diffrn_reflns_Laue_measured_fraction_full 1.000
_diffrn_reflns_Laue_measured_fraction_max 0.997
_diffrn_reflns_limit_h_max 26
_diffrn_reflns_limit_h_min -26
_diffrn_reflns_limit_k_max 27
_diffrn_reflns_limit_k_min -27
_diffrn_reflns_limit_l_max 31
_diffrn_reflns_limit_l_min -31
_diffrn_reflns_number 181002
_diffrn_reflns_point_group_measured_fraction_full 1.000
_diffrn_reflns_point_group_measured_fraction_max 0.997
_diffrn_reflns_theta_full 25.242
_diffrn_reflns_theta_max 33.276
_diffrn_reflns_theta_min 1.037
_exptl_absorpt_coefficient_mu 1.968
_exptl_absorpt_correction_T_max 0.932
_exptl_absorpt_correction_T_min 0.549
_exptl_absorpt_correction_type multi-scan
_exptl_absorpt_process_details
; 
R.H. Blessing, Acta Cryst. (1995), A51, 33-38
;
_exptl_crystal_colour red
_exptl_crystal_density_diffrn 1.820
_exptl_crystal_density_method 'not measured'
_exptl_crystal_description prism
_exptl_crystal_F_000 2976
_exptl_crystal_size_max 0.33
_exptl_crystal_size_mid 0.16
_exptl_crystal_size_min 0.02
_refine_diff_density_max 2.820
_refine_diff_density_min -1.886
_refine_diff_density_rms 0.348
_refine_ls_extinction_method none
_refine_ls_goodness_of_fit_ref 1.131
_refine_ls_hydrogen_treatment constr
_refine_ls_matrix_type full
_refine_ls_number_parameters 1215
_refine_ls_number_reflns 41999
_refine_ls_number_restraints 80
_refine_ls_restrained_S_all 1.133
_refine_ls_R_factor_all 0.0854
_refine_ls_R_factor_gt 0.0487
_refine_ls_shift/su_max 0.001
_refine_ls_shift/su_mean 0.000
_refine_ls_structure_factor_coef Fsqd
_refine_ls_weighting_details 'w=1/[\s^2^(Fo^2^)+(0.0713P)^2^+18.9987P] where P=(Fo^2^+2Fc^2^)/3'
_refine_ls_weighting_scheme calc
_refine_ls_wR_factor_gt 0.1252
_refine_ls_wR_factor_ref 0.1604
_reflns_number_gt 29907
_reflns_number_total 41999
_reflns_threshold_expression 'I > 2\s(I)'
_cod_data_source_file c6dt02258h2.cif
_cod_data_source_block DyMo10
_cod_depositor_comments 'Adding full bibliography for 7040469--7040479.cif.'
_cod_original_formula_sum 'C69.50 H141.50 Cl4.50 Dy Mo10 N9 O38'
_cod_database_code 7040476
_shelx_space_group_comment
;
The symmetry employed for this shelxl refinement is uniquely defined
by the following loop, which should always be used as a source of
symmetry information in preference to the above space-group names.
They are only intended as comments.
;

loop_
_space_group_symop_operation_xyz
'x, y, z'
'-x, -y, -z'

loop_
_atom_site_label
_atom_site_type_symbol
_atom_site_fract_x
_atom_site_fract_y
_atom_site_fract_z
_atom_site_U_iso_or_equiv
_atom_site_adp_type
_atom_site_occupancy
_atom_site_site_symmetry_order
_atom_site_calc_flag
_atom_site_refinement_flags_posn
_atom_site_refinement_flags_adp
_atom_site_refinement_flags_occupancy
Dy1 Dy 0.63363(2) 0.34569(2) 0.25413(2) 0.02061(4) Uani 1 1 d . . .
Mo1 Mo 0.38868(2) 0.28155(2) 0.19244(2) 0.02335(7) Uani 1 1 d . . .
Mo2 Mo 0.50592(2) 0.45488(2) 0.31892(2) 0.02346(7) Uani 1 1 d . . .
Mo3 Mo 0.54540(2) 0.34194(3) 0.41076(2) 0.02360(7) Uani 1 1 d . . .
Mo4 Mo 0.42877(2) 0.16756(2) 0.28443(2) 0.02341(7) Uani 1 1 d . . .
Mo5 Mo 0.32895(2) 0.28185(3) 0.34275(2) 0.02571(8) Uani 1 1 d . . .
Mo6 Mo 0.71519(3) 0.25624(3) 0.11602(2) 0.02529(7) Uani 1 1 d . . .
Mo7 Mo 0.76661(3) 0.45801(3) 0.13741(2) 0.02376(7) Uani 1 1 d . . .
Mo8 Mo 0.88287(2) 0.50414(2) 0.29106(2) 0.02328(7) Uani 1 1 d . . .
Mo9 Mo 0.83069(2) 0.30240(3) 0.26969(2) 0.02428(7) Uani 1 1 d . . .
Mo10 Mo 0.93572(3) 0.40830(3) 0.16044(2) 0.02531(7) Uani 1 1 d . . .
Cl1 Cl 0.3530(5) 0.0138(4) 0.4251(3) 0.208(3) Uani 1 1 d . . .
Cl2 Cl 0.4808(3) 0.1539(5) 0.5367(3) 0.211(3) Uani 1 1 d . . .
Cl3 Cl 0.3015(3) 0.1114(3) 0.5158(2) 0.1432(15) Uani 1 1 d . . .
Cl4 Cl 0.7124(8) 0.1781(5) 0.7021(5) 0.155(4) Uani 0.5 1 d . . P
Cl5 Cl 0.7347(9) 0.2289(9) 0.8287(6) 0.210(5) Uani 0.5 1 d . . P
Cl6 Cl 0.8407(7) 0.1734(7) 0.7855(11) 0.274(10) Uani 0.5 1 d . . P
O1 O 0.4932(2) 0.3037(2) 0.17958(16) 0.0253(6) Uani 1 1 d . . .
O2 O 0.5949(2) 0.4542(2) 0.28966(17) 0.0264(6) Uani 1 1 d . . .
O3 O 0.6293(2) 0.3559(2) 0.36921(15) 0.0250(6) Uani 1 1 d . . .
O4 O 0.5285(2) 0.2069(2) 0.25988(16) 0.0245(6) Uani 1 1 d . . .
O5 O 0.3207(2) 0.2564(3) 0.11465(18) 0.0362(8) Uani 1 1 d . . .
O6 O 0.4215(2) 0.4001(2) 0.23219(17) 0.0282(6) Uani 1 1 d . . .
O7 O 0.5257(3) 0.5591(2) 0.3342(2) 0.0350(8) Uani 1 1 d . . .
O8 O 0.5469(2) 0.4480(2) 0.40830(16) 0.0265(6) Uani 1 1 d . . .
O9 O 0.5919(3) 0.3612(3) 0.49464(17) 0.0352(8) Uani 1 1 d . . .
O10 O 0.4830(2) 0.2163(2) 0.37999(17) 0.0281(6) Uani 1 1 d . . .
O11 O 0.3895(3) 0.0591(2) 0.2729(2) 0.0358(8) Uani 1 1 d . . .
O12 O 0.3583(2) 0.1689(2) 0.20426(17) 0.0281(6) Uani 1 1 d . . .
O13 O 0.44450(19) 0.30631(19) 0.30909(15) 0.0207(5) Uani 1 1 d . . .
O14 O 0.2791(2) 0.2613(2) 0.24251(18) 0.0303(7) Uani 1 1 d . . .
O15 O 0.3805(2) 0.4089(2) 0.35195(17) 0.0293(7) Uani 1 1 d . . .
O16 O 0.4122(2) 0.3106(2) 0.43194(17) 0.0300(7) Uani 1 1 d . . .
O17 O 0.3097(2) 0.1597(2) 0.32092(18) 0.0297(7) Uani 1 1 d . . .
O18 O 0.6781(2) 0.4284(2) 0.17544(16) 0.0261(6) Uani 1 1 d . . .
O19 O 0.7786(2) 0.4669(2) 0.30857(16) 0.0253(6) Uani 1 1 d . . .
O20 O 0.7336(2) 0.2929(2) 0.29043(16) 0.0259(6) Uani 1 1 d . . .
O21 O 0.6340(2) 0.2537(2) 0.15722(16) 0.0267(6) Uani 1 1 d . . .
O22 O 0.7530(3) 0.5176(3) 0.08589(19) 0.0369(8) Uani 1 1 d . . .
O23 O 0.8540(2) 0.5464(2) 0.21675(17) 0.0271(6) Uani 1 1 d . . .
O24 O 0.9559(2) 0.5979(2) 0.35233(19) 0.0364(8) Uani 1 1 d . . .
O25 O 0.9074(2) 0.4207(2) 0.32188(16) 0.0275(6) Uani 1 1 d . . .
O26 O 0.8658(3) 0.2483(3) 0.3159(2) 0.0375(8) Uani 1 1 d . . .
O27 O 0.7733(2) 0.2216(2) 0.18112(18) 0.0287(6) Uani 1 1 d . . .
O28 O 0.6628(3) 0.1669(3) 0.04736(19) 0.0396(8) Uani 1 1 d . . .
O29 O 0.7203(2) 0.3456(2) 0.07546(16) 0.0291(7) Uani 1 1 d . . .
O30 O 0.8916(2) 0.4731(2) 0.10963(17) 0.0294(7) Uani 1 1 d . . .
O31 O 0.9909(2) 0.5156(2) 0.23988(17) 0.0291(6) Uani 1 1 d . . .
O32 O 0.9494(2) 0.3406(2) 0.22259(18) 0.0290(7) Uani 1 1 d . . .
O33 O 0.8458(2) 0.2980(2) 0.08797(17) 0.0309(7) Uani 1 1 d . . .
O34 O 0.82190(19) 0.38449(19) 0.19652(15) 0.0206(5) Uani 1 1 d . . .
O35 O -0.1951(5) -0.0564(5) 0.3732(4) 0.107(3) Uani 1 1 d . . .
O36 O -0.1016(6) -0.0886(4) 0.4221(4) 0.116(3) Uani 1 1 d . . .
O37 O 1.1414(5) 0.1388(4) -0.0314(4) 0.0793(18) Uani 1 1 d . . .
O38 O 1.2519(4) 0.2450(4) -0.0500(3) 0.0677(16) Uani 1 1 d . . .
N1 N 0.2294(3) 0.2669(3) 0.3650(2) 0.0339(9) Uani 1 1 d . . .
N2 N 0.1574(3) 0.2638(3) 0.3701(3) 0.0408(11) Uani 1 1 d . . .
N3 N -0.1186(6) -0.0388(5) 0.3976(4) 0.079(2) Uani 1 1 d . . .
N4 N 1.0315(3) 0.4315(3) 0.1296(2) 0.0319(8) Uani 1 1 d . . .
N5 N 1.1004(3) 0.4555(3) 0.1085(3) 0.0375(10) Uani 1 1 d . . .
N6 N 1.1870(4) 0.2163(5) -0.0261(3) 0.0561(15) Uani 1 1 d . . .
N7 N 0.7141(3) 0.6962(3) 0.2405(3) 0.0397(10) Uani 1 1 d . . .
N8 N 0.7857(4) 0.2856(4) 0.5113(3) 0.0477(12) Uani 1 1 d . . .
N9 N 0.3451(3) 0.0665(3) -0.0014(2) 0.0401(10) Uani 1 1 d . . .
C1 C 0.2101(4) 0.2782(6) 0.2148(4) 0.0593(19) Uani 1 1 d . . .
H1A H 0.1690 0.2685 0.2439 0.089 Uiso 1 1 calc R U .
H1B H 0.1773 0.2389 0.1689 0.089 Uiso 1 1 calc R U .
H1C H 0.2366 0.3387 0.2127 0.089 Uiso 1 1 calc R U .
C2 C 0.3577(6) 0.4651(5) 0.3905(5) 0.075(3) Uani 1 1 d . . .
H2A H 0.2929 0.4359 0.3839 0.112 Uiso 1 1 calc R U .
H2B H 0.3769 0.5183 0.3755 0.112 Uiso 1 1 calc R U .
H2C H 0.3875 0.4802 0.4388 0.112 Uiso 1 1 calc R U .
C3 C 0.4060(5) 0.3408(6) 0.4980(3) 0.0587(19) Uani 1 1 d . . .
H3A H 0.4282 0.4037 0.5087 0.088 Uiso 1 1 calc R U .
H3B H 0.4421 0.3288 0.5315 0.088 Uiso 1 1 calc R U .
H3C H 0.3436 0.3109 0.4995 0.088 Uiso 1 1 calc R U .
C4 C 0.2250(4) 0.0855(4) 0.2878(4) 0.0495(15) Uani 1 1 d . . .
H4A H 0.1815 0.0860 0.3125 0.074 Uiso 1 1 calc R U .
H4B H 0.2291 0.0325 0.2870 0.074 Uiso 1 1 calc R U .
H4C H 0.2059 0.0866 0.2411 0.074 Uiso 1 1 calc R U .
C5 C 0.9261(5) 0.5172(5) 0.0621(4) 0.0528(16) Uani 1 1 d . . .
H5A H 0.9851 0.5232 0.0629 0.079 Uiso 1 1 calc R U .
H5B H 0.9315 0.5751 0.0738 0.079 Uiso 1 1 calc R U .
H5C H 0.8858 0.4840 0.0164 0.079 Uiso 1 1 calc R U .
C6 C 1.0493(4) 0.5998(4) 0.2339(3) 0.0425(12) Uani 1 1 d . . .
H6A H 1.0972 0.5980 0.2155 0.064 Uiso 1 1 calc R U .
H6B H 1.0752 0.6422 0.2789 0.064 Uiso 1 1 calc R U .
H6C H 1.0156 0.6171 0.2033 0.064 Uiso 1 1 calc R U .
C7 C 1.0277(5) 0.3387(6) 0.2496(4) 0.061(2) Uani 1 1 d . . .
H7A H 1.0726 0.3667 0.2256 0.091 Uiso 1 1 calc R U .
H7B H 1.0140 0.2782 0.2438 0.091 Uiso 1 1 calc R U .
H7C H 1.0509 0.3700 0.2982 0.091 Uiso 1 1 calc R U .
C8 C 0.8432(4) 0.2846(4) 0.0178(3) 0.0447(13) Uani 1 1 d . . .
H8A H 0.8070 0.3067 -0.0040 0.067 Uiso 1 1 calc R U .
H8B H 0.8169 0.2221 -0.0039 0.067 Uiso 1 1 calc R U .
H8C H 0.9040 0.3155 0.0130 0.067 Uiso 1 1 calc R U .
C9 C 0.0922(4) 0.1906(4) 0.3823(3) 0.0366(11) Uani 1 1 d . . .
C10 C 0.0049(4) 0.1774(4) 0.3668(3) 0.0411(12) Uani 1 1 d . . .
H10 H -0.0069 0.2197 0.3526 0.049 Uiso 1 1 calc R U .
C11 C 0.1093(4) 0.1301(4) 0.4074(3) 0.0442(13) Uani 1 1 d . . .
H11 H 0.1687 0.1400 0.4196 0.053 Uiso 1 1 calc R U .
C12 C -0.0638(4) 0.1021(5) 0.3726(3) 0.0513(16) Uani 1 1 d . . .
H12 H -0.1233 0.0918 0.3614 0.062 Uiso 1 1 calc R U .
C13 C 0.0398(5) 0.0563(5) 0.4142(4) 0.0543(16) Uani 1 1 d . . .
H13 H 0.0513 0.0159 0.4323 0.065 Uiso 1 1 calc R U .
C14 C -0.0460(5) 0.0416(4) 0.3948(3) 0.0513(16) Uani 1 1 d . . .
C15 C 1.1198(3) 0.3929(4) 0.0772(3) 0.0320(10) Uani 1 1 d . . .
C16 C 1.0679(4) 0.3032(4) 0.0691(3) 0.0402(12) Uani 1 1 d . . .
H16 H 1.0172 0.2823 0.0869 0.048 Uiso 1 1 calc R U .
C17 C 1.1953(4) 0.4225(5) 0.0520(3) 0.0448(14) Uani 1 1 d . . .
H17 H 1.2321 0.4832 0.0585 0.054 Uiso 1 1 calc R U .
C18 C 1.0903(4) 0.2454(4) 0.0353(3) 0.0450(13) Uani 1 1 d . . .
H18 H 1.0551 0.1845 0.0291 0.054 Uiso 1 1 calc R U .
C19 C 1.2167(4) 0.3646(5) 0.0178(3) 0.0460(14) Uani 1 1 d . . .
H19 H 1.2669 0.3848 -0.0005 0.055 Uiso 1 1 calc R U .
C20 C 1.1653(4) 0.2782(5) 0.0105(3) 0.0428(13) Uani 1 1 d . . .
C21 C 0.6753(6) 0.7574(5) 0.2321(5) 0.072(2) Uani 1 1 d . U .
H21A H 0.7224 0.8171 0.2584 0.086 Uiso 1 1 calc R U .
H21B H 0.6650 0.7568 0.1835 0.086 Uiso 1 1 calc R U .
C22 C 0.5950(8) 0.7427(8) 0.2511(6) 0.097(3) Uani 1 1 d . U .
H22A H 0.6000 0.7326 0.2967 0.116 Uiso 1 1 calc R U .
H22B H 0.5446 0.6887 0.2187 0.116 Uiso 1 1 calc R U .
C23 C 0.5738(8) 0.8119(7) 0.2529(6) 0.096(3) Uani 1 1 d . U .
H23A H 0.5711 0.8236 0.2078 0.115 Uiso 1 1 calc R U .
H23B H 0.6232 0.8653 0.2866 0.115 Uiso 1 1 calc R U .
C24 C 0.4887(11) 0.7954(14) 0.2702(9) 0.171(7) Uani 1 1 d . U .
H24A H 0.4803 0.8459 0.2702 0.256 Uiso 1 1 calc R U .
H24B H 0.4388 0.7437 0.2364 0.256 Uiso 1 1 calc R U .
H24C H 0.4910 0.7856 0.3155 0.256 Uiso 1 1 calc R U .
C25 C 0.7411(5) 0.7079(5) 0.3175(4) 0.0587(18) Uani 1 1 d . . .
H25A H 0.7730 0.7710 0.3411 0.070 Uiso 1 1 calc R U .
H25B H 0.6860 0.6806 0.3327 0.070 Uiso 1 1 calc R U .
C26 C 0.7981(6) 0.6709(6) 0.3393(5) 0.072(2) Uani 1 1 d . . .
H26A H 0.8543 0.7000 0.3258 0.086 Uiso 1 1 calc R U .
H26B H 0.7674 0.6084 0.3142 0.086 Uiso 1 1 calc R U .
C27 C 0.8216(8) 0.6792(7) 0.4149(6) 0.092(3) Uani 1 1 d . . .
H27A H 0.8769 0.6756 0.4267 0.111 Uiso 1 1 calc R U .
H27B H 0.8347 0.7377 0.4403 0.111 Uiso 1 1 calc R U .
C28 C 0.7568(8) 0.6177(8) 0.4371(6) 0.095(3) Uani 1 1 d . . .
H28A H 0.7780 0.6284 0.4863 0.143 Uiso 1 1 calc R U .
H28B H 0.7021 0.6217 0.4272 0.143 Uiso 1 1 calc R U .
H28C H 0.7443 0.5594 0.4135 0.143 Uiso 1 1 calc R U .
C29 C 0.7885(5) 0.7153(6) 0.2091(4) 0.067(2) Uani 1 1 d . U .
H29A H 0.8093 0.6731 0.2145 0.081 Uiso 1 1 calc R U .
H29B H 0.7650 0.7044 0.1597 0.081 Uiso 1 1 calc R U .
C30 C 0.8651(7) 0.8017(8) 0.2342(6) 0.099(3) Uani 1 1 d . U .
H30A H 0.8864 0.8146 0.2842 0.119 Uiso 1 1 calc R U .
H30B H 0.8456 0.8439 0.2255 0.119 Uiso 1 1 calc R U .
C31 C 0.9430(8) 0.8168(11) 0.2041(7) 0.135(5) Uani 1 1 d . U .
H31A H 0.9738 0.7873 0.2228 0.162 Uiso 1 1 calc R U .
H31B H 0.9205 0.7910 0.1541 0.162 Uiso 1 1 calc R U .
C32 C 1.0070(12) 0.9102(14) 0.2192(11) 0.215(10) Uani 1 1 d . U .
H32A H 1.0565 0.9177 0.1990 0.323 Uiso 1 1 calc R U .
H32B H 0.9770 0.9395 0.2000 0.323 Uiso 1 1 calc R U .
H32C H 1.0302 0.9358 0.2686 0.323 Uiso 1 1 calc R U .
C33 C 0.6387(5) 0.6012(5) 0.2074(4) 0.0609(17) Uani 1 1 d D U .
H33A H 0.6623 0.5621 0.2170 0.073 Uiso 1 1 calc R U .
H33B H 0.5901 0.5904 0.2301 0.073 Uiso 1 1 calc R U .
C34 C 0.5997(6) 0.5760(5) 0.1337(5) 0.073(2) Uani 1 1 d D U .
H34A H 0.6471 0.5816 0.1107 0.088 Uiso 1 1 calc R U .
H34B H 0.5811 0.6184 0.1236 0.088 Uiso 1 1 calc R U .
C35 C 0.5226(7) 0.4878(7) 0.1029(7) 0.125(5) Uani 1 1 d D U .
H35A H 0.5211 0.4686 0.0546 0.150 Uiso 1 1 calc R U .
H35B H 0.5317 0.4475 0.1264 0.150 Uiso 1 1 calc R U .
C36 C 0.4379(10) 0.4803(13) 0.1058(12) 0.222(9) Uani 1 1 d D U .
H36A H 0.3907 0.4199 0.0844 0.333 Uiso 1 1 calc R U .
H36B H 0.4379 0.4975 0.1535 0.333 Uiso 1 1 calc R U .
H36C H 0.4272 0.5186 0.0816 0.333 Uiso 1 1 calc R U .
C37 C 0.8311(5) 0.2417(6) 0.5460(4) 0.0562(17) Uani 1 1 d . U .
H37A H 0.8634 0.2784 0.5934 0.067 Uiso 1 1 calc R U .
H37B H 0.7839 0.1852 0.5484 0.067 Uiso 1 1 calc R U .
C38 C 0.8958(5) 0.2248(6) 0.5138(4) 0.0597(18) Uani 1 1 d . U .
H38A H 0.9519 0.2803 0.5226 0.072 Uiso 1 1 calc R U .
H38B H 0.8700 0.2004 0.4639 0.072 Uiso 1 1 calc R U .
C39 C 0.9161(9) 0.1603(9) 0.5433(6) 0.101(4) Uani 1 1 d . U .
H39A H 0.8645 0.1014 0.5207 0.122 Uiso 1 1 calc R U .
H39B H 0.9679 0.1614 0.5285 0.122 Uiso 1 1 calc R U .
C40 C 0.9339(11) 0.1682(11) 0.6117(7) 0.125(5) Uani 1 1 d . U .
H40A H 0.9450 0.1213 0.6202 0.188 Uiso 1 1 calc R U .
H40B H 0.9867 0.2247 0.6359 0.188 Uiso 1 1 calc R U .
H40C H 0.8826 0.1642 0.6281 0.188 Uiso 1 1 calc R U .
C41 C 0.7231(5) 0.2942(5) 0.5511(3) 0.0536(16) Uani 1 1 d . . .
H41A H 0.6872 0.2376 0.5600 0.064 Uiso 1 1 calc R U .
H41B H 0.6813 0.3061 0.5223 0.064 Uiso 1 1 calc R U .
C42 C 0.7668(6) 0.3645(7) 0.6186(4) 0.069(2) Uani 1 1 d . . .
H42A H 0.8115 0.3557 0.6471 0.082 Uiso 1 1 calc R U .
H42B H 0.7981 0.4224 0.6104 0.082 Uiso 1 1 calc R U .
C43 C 0.6972(7) 0.3614(7) 0.6556(4) 0.074(2) Uani 1 1 d . . .
H43A H 0.6501 0.3652 0.6251 0.089 Uiso 1 1 calc R U .
H43B H 0.6689 0.3047 0.6661 0.089 Uiso 1 1 calc R U .
C44 C 0.7348(9) 0.4339(10) 0.7213(5) 0.114(5) Uani 1 1 d . . .
H44A H 0.6867 0.4282 0.7426 0.171 Uiso 1 1 calc R U .
H44B H 0.7804 0.4298 0.7523 0.171 Uiso 1 1 calc R U .
H44C H 0.7616 0.4904 0.7113 0.171 Uiso 1 1 calc R U .
C45 C 0.8562(4) 0.3724(4) 0.5069(3) 0.0459(13) Uani 1 1 d . . .
H45A H 0.8946 0.4078 0.5534 0.055 Uiso 1 1 calc R U .
H45B H 0.8942 0.3619 0.4798 0.055 Uiso 1 1 calc R U .
C46 C 0.8207(4) 0.4244(5) 0.4758(3) 0.0477(14) Uani 1 1 d . . .
H46A H 0.7742 0.4262 0.4972 0.057 Uiso 1 1 calc R U .
H46B H 0.7926 0.3952 0.4266 0.057 Uiso 1 1 calc R U .
C47 C 0.8948(4) 0.5177(5) 0.4855(3) 0.0496(14) Uani 1 1 d . . .
H47A H 0.9461 0.5156 0.4720 0.060 Uiso 1 1 calc R U .
H47B H 0.8725 0.5445 0.4549 0.060 Uiso 1 1 calc R U .
C48 C 0.9267(6) 0.5746(6) 0.5580(4) 0.064(2) Uani 1 1 d . . .
H48A H 0.9738 0.6331 0.5610 0.096 Uiso 1 1 calc R U .
H48B H 0.8766 0.5782 0.5714 0.096 Uiso 1 1 calc R U .
H48C H 0.9502 0.5492 0.5886 0.096 Uiso 1 1 calc R U .
C49 C 0.7311(4) 0.2293(5) 0.4386(3) 0.0517(15) Uani 1 1 d . U .
H49A H 0.7008 0.2583 0.4182 0.062 Uiso 1 1 calc R U .
H49B H 0.7729 0.2275 0.4117 0.062 Uiso 1 1 calc R U .
C50 C 0.6618(6) 0.1372(6) 0.4316(5) 0.077(2) Uani 1 1 d . U .
H50A H 0.6181 0.1378 0.4568 0.092 Uiso 1 1 calc R U .
H50B H 0.6909 0.1073 0.4520 0.092 Uiso 1 1 calc R U .
C51 C 0.6134(6) 0.0873(7) 0.3580(5) 0.078(2) Uani 1 1 d . U .
H51A H 0.5582 0.0342 0.3562 0.094 Uiso 1 1 calc R U .
H51B H 0.5954 0.1237 0.3356 0.094 Uiso 1 1 calc R U .
C52 C 0.6658(12) 0.0614(11) 0.3188(10) 0.173(7) Uani 1 1 d . U .
H52A H 0.6297 0.0295 0.2718 0.260 Uiso 1 1 calc R U .
H52B H 0.7198 0.1135 0.3191 0.260 Uiso 1 1 calc R U .
H52C H 0.6825 0.0239 0.3397 0.260 Uiso 1 1 calc R U .
C53 C 0.3982(4) 0.1634(4) 0.0052(3) 0.0432(13) Uani 1 1 d . . .
H53A H 0.3560 0.1827 -0.0120 0.052 Uiso 1 1 calc R U .
H53B H 0.4256 0.1946 0.0542 0.052 Uiso 1 1 calc R U .
C54 C 0.4711(5) 0.1910(5) -0.0311(4) 0.0548(16) Uani 1 1 d . . .
H54A H 0.4454 0.1608 -0.0804 0.066 Uiso 1 1 calc R U .
H54B H 0.5159 0.1750 -0.0131 0.066 Uiso 1 1 calc R U .
C55 C 0.5156(6) 0.2893(6) -0.0203(5) 0.079(3) Uani 1 1 d . . .
H55A H 0.4695 0.3052 -0.0350 0.095 Uiso 1 1 calc R U .
H55B H 0.5439 0.3189 0.0289 0.095 Uiso 1 1 calc R U .
C56 C 0.5860(7) 0.3216(9) -0.0592(5) 0.120(5) Uani 1 1 d . . .
H56A H 0.6126 0.3849 -0.0507 0.180 Uiso 1 1 calc R U .
H56B H 0.6326 0.3073 -0.0441 0.180 Uiso 1 1 calc R U .
H56C H 0.5581 0.2935 -0.1081 0.180 Uiso 1 1 calc R U .
C57 C 0.4050(4) 0.0344(4) 0.0295(3) 0.0432(13) Uani 1 1 d . . .
H57A H 0.4550 0.0496 0.0078 0.052 Uiso 1 1 calc R U .
H57B H 0.3705 -0.0300 0.0180 0.052 Uiso 1 1 calc R U .
C58 C 0.4437(4) 0.0699(4) 0.1060(3) 0.0399(11) Uani 1 1 d . . .
H58A H 0.3945 0.0530 0.1285 0.048 Uiso 1 1 calc R U .
H58B H 0.4779 0.1343 0.1183 0.048 Uiso 1 1 calc R U .
C59 C 0.5045(5) 0.0357(5) 0.1314(4) 0.0577(17) Uani 1 1 d . . .
H59A H 0.5426 0.0378 0.1001 0.069 Uiso 1 1 calc R U .
H59B H 0.5441 0.0744 0.1768 0.069 Uiso 1 1 calc R U .
C60 C 0.4566(8) -0.0528(7) 0.1365(6) 0.091(3) Uani 1 1 d . . .
H60A H 0.4994 -0.0710 0.1531 0.137 Uiso 1 1 calc R U .
H60B H 0.4197 -0.0552 0.1682 0.137 Uiso 1 1 calc R U .
H60C H 0.4182 -0.0919 0.0915 0.137 Uiso 1 1 calc R U .
C61 C 0.3039(5) 0.0136(5) -0.0756(3) 0.0530(17) Uani 1 1 d . . .
H61A H 0.3526 0.0173 -0.0964 0.064 Uiso 1 1 calc R U .
H61B H 0.2661 -0.0482 -0.0773 0.064 Uiso 1 1 calc R U .
C62 C 0.2480(6) 0.0408(7) -0.1185(4) 0.075(3) Uani 1 1 d . . .
H62A H 0.2878 0.0960 -0.1277 0.090 Uiso 1 1 calc R U .
H62B H 0.2087 0.0515 -0.0929 0.090 Uiso 1 1 calc R U .
C63 C 0.1912(9) -0.0279(8) -0.1855(5) 0.098(4) Uani 1 1 d . . .
H63A H 0.1736 -0.0013 -0.2188 0.118 Uiso 1 1 calc R U .
H63B H 0.2259 -0.0534 -0.2042 0.118 Uiso 1 1 calc R U .
C64 C 0.1097(12) -0.0977(11) -0.1738(8) 0.156(7) Uani 1 1 d . . .
H64A H 0.0728 -0.1424 -0.2170 0.235 Uiso 1 1 calc R U .
H64B H 0.1277 -0.1242 -0.1411 0.235 Uiso 1 1 calc R U .
H64C H 0.0755 -0.0722 -0.1557 0.235 Uiso 1 1 calc R U .
C65 C 0.2736(4) 0.0556(4) 0.0353(3) 0.0450(13) Uani 1 1 d . . .
H65A H 0.2379 0.0798 0.0148 0.054 Uiso 1 1 calc R U .
H65B H 0.3029 0.0904 0.0834 0.054 Uiso 1 1 calc R U .
C66 C 0.2107(5) -0.0376(5) 0.0335(4) 0.064(2) Uani 1 1 d . . .
H66A H 0.2455 -0.0666 0.0452 0.077 Uiso 1 1 calc R U .
H66B H 0.1706 -0.0701 -0.0130 0.077 Uiso 1 1 calc R U .
C67 C 0.1550(7) -0.0387(7) 0.0844(6) 0.089(3) Uani 1 1 d . . .
H67A H 0.1118 -0.1002 0.0799 0.107 Uiso 1 1 calc R U .
H67B H 0.1954 -0.0139 0.1309 0.107 Uiso 1 1 calc R U .
C68 C 0.1049(8) 0.0089(10) 0.0775(8) 0.123(5) Uani 1 1 d . . .
H68A H 0.0719 0.0039 0.1123 0.184 Uiso 1 1 calc R U .
H68B H 0.1467 0.0704 0.0833 0.184 Uiso 1 1 calc R U .
H68C H 0.0628 -0.0161 0.0322 0.184 Uiso 1 1 calc R U .
C69 C 0.3838(8) 0.1171(8) 0.4781(6) 0.095(3) Uani 1 1 d . . .
H69 H 0.3930 0.1584 0.4495 0.114 Uiso 1 1 calc R U .
C70 C 0.7337(13) 0.1548(11) 0.7638(11) 0.078(5) Uani 0.5 1 d . . P
H70 H 0.6894 0.0938 0.7614 0.094 Uiso 0.5 1 calc R U P

loop_
_atom_site_aniso_label
_atom_site_aniso_U_11
_atom_site_aniso_U_22
_atom_site_aniso_U_33
_atom_site_aniso_U_23
_atom_site_aniso_U_13
_atom_site_aniso_U_12
Dy1 0.01930(8) 0.02320(9) 0.02122(8) 0.00472(6) 0.00749(6) 0.01184(7)
Mo1 0.02142(16) 0.02789(17) 0.02096(15) 0.00174(13) 0.00367(12) 0.01465(14)
Mo2 0.02393(16) 0.02142(16) 0.02634(17) 0.00314(13) 0.00883(13) 0.01276(13)
Mo3 0.02294(16) 0.03039(18) 0.01858(15) 0.00424(13) 0.00676(12) 0.01453(14)
Mo4 0.02316(16) 0.02136(15) 0.02710(17) 0.00537(13) 0.01027(13) 0.01144(13)
Mo5 0.02020(16) 0.02792(17) 0.02908(18) 0.00329(14) 0.01059(14) 0.01224(14)
Mo6 0.02480(17) 0.02595(17) 0.02372(16) -0.00003(13) 0.00738(13) 0.01346(14)
Mo7 0.02563(17) 0.02992(18) 0.02330(16) 0.01088(13) 0.01041(13) 0.01741(15)
Mo8 0.02050(16) 0.02448(16) 0.02171(16) 0.00305(12) 0.00642(12) 0.00942(13)
Mo9 0.02310(16) 0.02999(18) 0.02793(17) 0.01219(14) 0.01027(13) 0.01718(14)
Mo10 0.02384(17) 0.03320(19) 0.02689(17) 0.01056(14) 0.01291(14) 0.01787(15)
Cl1 0.319(8) 0.138(4) 0.164(4) 0.068(3) 0.140(5) 0.077(5)
Cl2 0.102(3) 0.378(9) 0.149(4) 0.133(5) 0.044(3) 0.091(4)
Cl3 0.113(3) 0.159(4) 0.179(4) 0.087(3) 0.088(3) 0.055(3)
Cl4 0.246(11) 0.114(6) 0.131(6) 0.072(5) 0.065(7) 0.092(7)
Cl5 0.196(11) 0.214(12) 0.173(10) -0.017(9) 0.040(9) 0.090(10)
Cl6 0.104(6) 0.134(8) 0.61(3) 0.175(13) 0.089(12) 0.058(6)
O1 0.0257(15) 0.0273(15) 0.0262(15) 0.0050(12) 0.0079(12) 0.0164(13)
O2 0.0252(15) 0.0262(15) 0.0293(15) 0.0060(12) 0.0104(12) 0.0135(12)
O3 0.0230(14) 0.0316(16) 0.0222(14) 0.0058(12) 0.0076(11) 0.0150(13)
O4 0.0241(14) 0.0275(15) 0.0248(14) 0.0059(12) 0.0089(11) 0.0147(12)
O5 0.0335(18) 0.044(2) 0.0282(17) 0.0030(15) -0.0007(14) 0.0218(16)
O6 0.0282(16) 0.0301(16) 0.0281(15) 0.0049(12) 0.0097(13) 0.0161(13)
O7 0.040(2) 0.0283(17) 0.0410(19) 0.0056(14) 0.0139(16) 0.0205(15)
O8 0.0215(14) 0.0267(15) 0.0249(14) 0.0007(12) 0.0051(11) 0.0092(12)
O9 0.0383(19) 0.050(2) 0.0209(15) 0.0064(14) 0.0077(13) 0.0260(17)
O10 0.0322(16) 0.0318(16) 0.0275(15) 0.0108(13) 0.0134(13) 0.0191(14)
O11 0.040(2) 0.0261(16) 0.047(2) 0.0126(15) 0.0193(17) 0.0175(15)
O12 0.0258(15) 0.0274(15) 0.0303(16) 0.0021(12) 0.0096(13) 0.0136(13)
O13 0.0176(12) 0.0226(13) 0.0219(13) 0.0025(10) 0.0083(10) 0.0104(11)
O14 0.0198(14) 0.0354(17) 0.0338(17) 0.0019(14) 0.0054(12) 0.0152(13)
O15 0.0262(15) 0.0324(16) 0.0330(16) 0.0019(13) 0.0117(13) 0.0187(14)
O16 0.0282(16) 0.0366(17) 0.0273(15) 0.0065(13) 0.0143(13) 0.0164(14)
O17 0.0220(14) 0.0246(15) 0.0381(18) 0.0049(13) 0.0130(13) 0.0077(12)
O18 0.0254(15) 0.0305(16) 0.0271(15) 0.0085(12) 0.0095(12) 0.0166(13)
O19 0.0243(14) 0.0271(15) 0.0257(14) 0.0048(12) 0.0096(12) 0.0136(12)
O20 0.0246(15) 0.0320(16) 0.0268(15) 0.0100(12) 0.0103(12) 0.0167(13)
O21 0.0251(15) 0.0260(15) 0.0264(15) 0.0019(12) 0.0063(12) 0.0125(12)
O22 0.042(2) 0.046(2) 0.0370(19) 0.0214(16) 0.0159(16) 0.0283(18)
O23 0.0259(15) 0.0259(15) 0.0326(16) 0.0078(12) 0.0130(13) 0.0137(13)
O24 0.0316(18) 0.0337(18) 0.0323(18) 0.0007(14) 0.0055(14) 0.0106(15)
O25 0.0255(15) 0.0364(17) 0.0234(14) 0.0089(13) 0.0081(12) 0.0168(14)
O26 0.0365(19) 0.046(2) 0.048(2) 0.0257(18) 0.0176(16) 0.0288(17)
O27 0.0293(16) 0.0263(15) 0.0357(17) 0.0090(13) 0.0141(13) 0.0160(13)
O28 0.043(2) 0.0357(19) 0.0321(18) -0.0059(15) 0.0075(16) 0.0185(17)
O29 0.0263(15) 0.0391(18) 0.0244(15) 0.0049(13) 0.0068(12) 0.0194(14)
O30 0.0295(16) 0.0407(18) 0.0277(15) 0.0155(14) 0.0162(13) 0.0203(15)
O31 0.0227(15) 0.0341(17) 0.0308(16) 0.0105(13) 0.0106(12) 0.0128(13)
O32 0.0241(15) 0.0391(18) 0.0341(17) 0.0132(14) 0.0124(13) 0.0213(14)
O33 0.0325(17) 0.0384(18) 0.0278(16) 0.0052(13) 0.0119(13) 0.0226(15)
O34 0.0194(13) 0.0242(13) 0.0220(13) 0.0069(11) 0.0081(10) 0.0129(11)
O35 0.064(4) 0.073(4) 0.123(6) 0.004(4) 0.042(4) -0.012(3)
O36 0.153(8) 0.044(3) 0.090(5) 0.027(3) 0.030(5) -0.004(4)
O37 0.091(5) 0.076(4) 0.098(5) 0.015(3) 0.036(4) 0.062(4)
O38 0.089(4) 0.106(4) 0.060(3) 0.035(3) 0.042(3) 0.080(4)
N1 0.0268(19) 0.036(2) 0.045(2) 0.0095(18) 0.0184(18) 0.0179(17)
N2 0.031(2) 0.043(2) 0.065(3) 0.024(2) 0.027(2) 0.024(2)
N3 0.083(5) 0.049(4) 0.060(4) 0.005(3) 0.035(4) -0.004(3)
N4 0.030(2) 0.041(2) 0.036(2) 0.0158(18) 0.0180(17) 0.0218(18)
N5 0.032(2) 0.043(2) 0.047(3) 0.018(2) 0.0243(19) 0.0207(19)
N6 0.068(4) 0.087(5) 0.046(3) 0.019(3) 0.024(3) 0.062(4)
N7 0.048(3) 0.029(2) 0.046(3) 0.0135(19) 0.017(2) 0.020(2)
N8 0.045(3) 0.067(4) 0.044(3) 0.021(3) 0.015(2) 0.035(3)
N9 0.048(3) 0.041(2) 0.034(2) -0.0036(18) 0.0054(19) 0.030(2)
C1 0.040(3) 0.101(6) 0.052(4) 0.014(4) 0.011(3) 0.050(4)
C2 0.085(6) 0.046(4) 0.130(8) 0.032(4) 0.079(6) 0.043(4)
C3 0.053(4) 0.095(6) 0.037(3) 0.003(3) 0.020(3) 0.046(4)
C4 0.030(3) 0.036(3) 0.068(4) 0.000(3) 0.023(3) 0.006(2)
C5 0.057(4) 0.076(5) 0.056(4) 0.043(4) 0.033(3) 0.042(4)
C6 0.033(3) 0.041(3) 0.045(3) 0.011(2) 0.017(2) 0.010(2)
C7 0.043(3) 0.106(6) 0.067(4) 0.052(4) 0.031(3) 0.049(4)
C8 0.046(3) 0.057(4) 0.032(3) 0.004(2) 0.019(2) 0.025(3)
C9 0.032(2) 0.044(3) 0.044(3) 0.016(2) 0.020(2) 0.023(2)
C10 0.036(3) 0.056(3) 0.045(3) 0.020(3) 0.023(2) 0.028(3)
C11 0.047(3) 0.048(3) 0.046(3) 0.014(3) 0.014(3) 0.030(3)
C12 0.031(3) 0.066(4) 0.045(3) 0.008(3) 0.019(2) 0.014(3)
C13 0.075(5) 0.047(3) 0.047(3) 0.018(3) 0.023(3) 0.031(3)
C14 0.055(4) 0.038(3) 0.044(3) 0.006(2) 0.025(3) 0.008(3)
C15 0.031(2) 0.048(3) 0.036(2) 0.019(2) 0.0184(19) 0.028(2)
C16 0.036(3) 0.053(3) 0.046(3) 0.018(3) 0.023(2) 0.028(3)
C17 0.043(3) 0.062(4) 0.055(3) 0.029(3) 0.032(3) 0.036(3)
C18 0.048(3) 0.055(4) 0.048(3) 0.019(3) 0.020(3) 0.034(3)
C19 0.047(3) 0.074(4) 0.051(3) 0.032(3) 0.034(3) 0.047(3)
C20 0.051(3) 0.066(4) 0.037(3) 0.019(3) 0.020(2) 0.046(3)
C21 0.076(5) 0.045(4) 0.086(6) 0.005(4) 0.008(4) 0.033(4)
C22 0.100(7) 0.108(7) 0.099(7) 0.005(6) 0.011(6) 0.079(6)
C23 0.098(7) 0.097(7) 0.096(7) -0.013(5) -0.004(5) 0.074(6)
C24 0.154(11) 0.27(2) 0.142(13) 0.030(14) 0.037(10) 0.155(13)
C25 0.061(4) 0.048(4) 0.067(5) 0.020(3) 0.027(4) 0.022(3)
C26 0.071(5) 0.068(5) 0.082(6) 0.041(5) 0.015(4) 0.033(4)
C27 0.103(8) 0.075(6) 0.089(7) 0.016(6) 0.011(6) 0.043(6)
C28 0.096(8) 0.108(9) 0.087(7) 0.017(6) 0.038(6) 0.054(7)
C29 0.058(4) 0.085(5) 0.062(5) 0.031(4) 0.025(4) 0.031(4)
C30 0.076(5) 0.103(7) 0.080(6) 0.043(5) 0.021(5) 0.008(5)
C31 0.067(6) 0.177(12) 0.105(9) 0.046(8) 0.032(6) 0.009(6)
C32 0.128(13) 0.202(13) 0.21(2) 0.065(12) 0.067(13) -0.018(10)
C33 0.058(4) 0.045(4) 0.077(4) 0.012(3) 0.023(3) 0.025(3)
C34 0.076(5) 0.063(4) 0.084(5) 0.002(4) 0.001(4) 0.049(4)
C35 0.101(7) 0.070(6) 0.152(10) -0.008(6) -0.059(7) 0.042(5)
C36 0.117(9) 0.231(18) 0.35(2) 0.201(18) 0.015(10) 0.081(10)
C37 0.056(4) 0.083(5) 0.046(3) 0.021(3) 0.010(3) 0.047(4)
C38 0.055(4) 0.080(5) 0.055(4) 0.012(3) 0.010(3) 0.045(4)
C39 0.124(9) 0.160(10) 0.089(6) 0.045(6) 0.037(6) 0.120(9)
C40 0.157(13) 0.172(13) 0.111(7) 0.072(8) 0.047(7) 0.119(12)
C41 0.051(4) 0.081(5) 0.049(4) 0.027(3) 0.019(3) 0.044(4)
C42 0.077(5) 0.103(7) 0.047(4) 0.019(4) 0.017(4) 0.062(5)
C43 0.105(7) 0.100(7) 0.063(5) 0.038(5) 0.039(5) 0.076(6)
C44 0.149(11) 0.190(14) 0.052(5) 0.020(7) 0.030(6) 0.126(11)
C45 0.036(3) 0.060(4) 0.040(3) 0.013(3) 0.006(2) 0.024(3)
C46 0.047(3) 0.065(4) 0.033(3) 0.014(3) 0.009(2) 0.030(3)
C47 0.044(3) 0.059(4) 0.044(3) 0.011(3) 0.007(3) 0.026(3)
C48 0.065(5) 0.077(5) 0.050(4) 0.007(4) 0.009(3) 0.040(4)
C49 0.041(3) 0.066(4) 0.044(3) 0.015(3) 0.007(3) 0.024(3)
C50 0.063(5) 0.066(5) 0.083(5) 0.022(4) 0.020(4) 0.016(4)
C51 0.055(4) 0.075(5) 0.083(5) 0.009(4) 0.003(4) 0.024(4)
C52 0.158(14) 0.115(12) 0.210(14) -0.001(11) 0.085(12) 0.043(11)
C53 0.048(3) 0.044(3) 0.044(3) 0.004(2) 0.008(2) 0.031(3)
C54 0.052(4) 0.076(5) 0.042(3) 0.016(3) 0.009(3) 0.037(4)
C55 0.054(5) 0.076(6) 0.095(7) 0.039(5) -0.004(4) 0.024(4)
C56 0.064(6) 0.160(12) 0.071(6) 0.064(7) -0.005(5) -0.001(7)
C57 0.056(4) 0.044(3) 0.038(3) 0.001(2) 0.008(2) 0.037(3)
C58 0.037(3) 0.043(3) 0.037(3) 0.005(2) 0.007(2) 0.022(2)
C59 0.048(4) 0.063(4) 0.073(5) 0.033(4) 0.018(3) 0.030(3)
C60 0.129(10) 0.080(7) 0.084(7) 0.025(5) 0.026(6) 0.067(7)
C61 0.067(4) 0.058(4) 0.036(3) -0.008(3) 0.001(3) 0.043(4)
C62 0.087(6) 0.099(7) 0.042(4) -0.012(4) -0.011(4) 0.068(6)
C63 0.127(10) 0.110(9) 0.051(5) -0.013(5) -0.021(6) 0.079(8)
C64 0.160(16) 0.135(14) 0.114(12) -0.025(10) -0.034(11) 0.066(13)
C65 0.039(3) 0.045(3) 0.044(3) -0.006(2) 0.006(2) 0.023(3)
C66 0.058(4) 0.051(4) 0.055(4) -0.001(3) 0.005(3) 0.012(3)
C67 0.072(6) 0.081(7) 0.081(7) 0.023(5) 0.013(5) 0.012(5)
C68 0.078(8) 0.172(14) 0.144(12) 0.076(11) 0.059(8) 0.062(9)
C69 0.091(7) 0.123(9) 0.083(7) 0.055(7) 0.047(6) 0.047(7)
C70 0.072(11) 0.051(9) 0.106(15) 0.017(9) 0.030(11) 0.025(8)

loop_
_atom_type_symbol
_atom_type_description
_atom_type_scat_dispersion_real
_atom_type_scat_dispersion_imag
_atom_type_scat_source
C C 0.0033 0.0016 'International Tables Vol C Tables 4.2.6.8 and 6.1.1.4'
H H 0.0000 0.0000 'International Tables Vol C Tables 4.2.6.8 and 6.1.1.4'
N N 0.0061 0.0033 'International Tables Vol C Tables 4.2.6.8 and 6.1.1.4'
O O 0.0106 0.0060 'International Tables Vol C Tables 4.2.6.8 and 6.1.1.4'
Cl Cl 0.1484 0.1585 'International Tables Vol C Tables 4.2.6.8 and 6.1.1.4'
Mo Mo -1.6832 0.6857 'International Tables Vol C Tables 4.2.6.8 and 6.1.1.4'
Dy Dy -0.1892 4.4098 'International Tables Vol C Tables 4.2.6.8 and 6.1.1.4'

loop_
_geom_angle_atom_site_label_1
_geom_angle_atom_site_label_2
_geom_angle_atom_site_label_3
_geom_angle
O21 Dy1 O4 78.80(11)
O21 Dy1 O2 143.54(11)
O4 Dy1 O2 112.64(11)
O21 Dy1 O3 141.80(11)
O4 Dy1 O3 71.99(11)
O2 Dy1 O3 72.35(11)
O21 Dy1 O18 72.48(11)
O4 Dy1 O18 141.67(11)
O2 Dy1 O18 79.39(11)
O3 Dy1 O18 143.80(11)
O21 Dy1 O19 111.70(11)
O4 Dy1 O19 143.62(11)
O2 Dy1 O19 80.21(11)
O3 Dy1 O19 80.81(11)
O18 Dy1 O19 72.37(11)
O21 Dy1 O1 79.42(11)
O4 Dy1 O1 71.93(11)
O2 Dy1 O1 72.41(11)
O3 Dy1 O1 112.97(11)
O18 Dy1 O1 78.20(11)
O19 Dy1 O1 142.85(11)
O21 Dy1 O20 71.77(11)
O4 Dy1 O20 80.41(11)
O2 Dy1 O20 142.42(11)
O3 Dy1 O20 79.45(10)
O18 Dy1 O20 112.87(11)
O19 Dy1 O20 71.07(11)
O1 Dy1 O20 143.29(11)
O5 Mo1 O1 106.22(17)
O5 Mo1 O12 102.10(17)
O1 Mo1 O12 94.70(14)
O5 Mo1 O6 103.38(17)
O1 Mo1 O6 96.00(14)
O12 Mo1 O6 148.28(14)
O5 Mo1 O14 91.98(16)
O1 Mo1 O14 161.79(14)
O12 Mo1 O14 80.50(13)
O6 Mo1 O14 80.06(13)
O5 Mo1 O13 163.47(15)
O1 Mo1 O13 90.28(12)
O12 Mo1 O13 74.95(12)
O6 Mo1 O13 75.23(12)
O14 Mo1 O13 71.51(11)
O7 Mo2 O2 106.21(17)
O7 Mo2 O6 102.68(17)
O2 Mo2 O6 95.47(15)
O7 Mo2 O8 102.54(16)
O2 Mo2 O8 95.22(14)
O6 Mo2 O8 148.56(14)
O7 Mo2 O15 93.17(15)
O2 Mo2 O15 160.61(14)
O6 Mo2 O15 80.63(13)
O8 Mo2 O15 79.52(13)
O7 Mo2 O13 164.08(14)
O2 Mo2 O13 89.70(12)
O6 Mo2 O13 75.67(13)
O8 Mo2 O13 74.90(12)
O15 Mo2 O13 70.91(11)
O7 Mo2 Mo3 134.65(13)
O2 Mo2 Mo3 82.27(11)
O6 Mo2 Mo3 121.11(10)
O8 Mo2 Mo3 32.30(10)
O15 Mo2 Mo3 83.56(9)
O13 Mo2 Mo3 45.60(7)
O9 Mo3 O3 106.57(16)
O9 Mo3 O8 102.19(17)
O3 Mo3 O8 96.89(14)
O9 Mo3 O10 101.95(17)
O3 Mo3 O10 95.15(14)
O8 Mo3 O10 148.60(14)
O9 Mo3 O16 90.51(15)
O3 Mo3 O16 162.81(14)
O8 Mo3 O16 80.91(13)
O10 Mo3 O16 79.09(13)
O9 Mo3 O13 162.52(14)
O3 Mo3 O13 90.89(12)
O8 Mo3 O13 76.10(12)
O10 Mo3 O13 74.82(12)
O16 Mo3 O13 72.01(11)
O9 Mo3 Mo2 134.89(14)
O3 Mo3 Mo2 83.91(10)
O8 Mo3 Mo2 32.80(10)
O10 Mo3 Mo2 121.07(10)
O16 Mo3 Mo2 85.29(9)
O13 Mo3 Mo2 46.37(7)
O11 Mo4 O4 106.15(16)
O11 Mo4 O10 103.66(17)
O4 Mo4 O10 96.12(14)
O11 Mo4 O12 101.68(17)
O4 Mo4 O12 95.92(14)
O10 Mo4 O12 147.58(14)
O11 Mo4 O17 91.44(15)
O4 Mo4 O17 162.38(13)
O10 Mo4 O17 80.08(13)
O12 Mo4 O17 79.39(13)
O11 Mo4 O13 163.45(14)
O4 Mo4 O13 90.38(12)
O10 Mo4 O13 74.65(12)
O12 Mo4 O13 75.28(12)
O17 Mo4 O13 72.02(11)
N1 Mo5 O16 102.89(18)
N1 Mo5 O15 96.05(17)
O16 Mo5 O15 88.86(15)
N1 Mo5 O17 101.93(17)
O16 Mo5 O17 89.92(15)
O15 Mo5 O17 161.78(13)
N1 Mo5 O14 94.90(18)
O16 Mo5 O14 162.12(13)
O15 Mo5 O14 87.47(14)
O17 Mo5 O14 88.15(15)
N1 Mo5 O13 174.05(17)
O16 Mo5 O13 81.68(12)
O15 Mo5 O13 80.10(12)
O17 Mo5 O13 81.74(12)
O14 Mo5 O13 80.46(12)
O28 Mo6 O21 106.62(17)
O28 Mo6 O29 101.76(18)
O21 Mo6 O29 95.69(14)
O28 Mo6 O27 103.05(18)
O21 Mo6 O27 96.28(15)
O29 Mo6 O27 147.98(15)
O28 Mo6 O33 90.84(16)
O21 Mo6 O33 162.51(14)
O29 Mo6 O33 79.46(13)
O27 Mo6 O33 80.25(13)
O28 Mo6 O34 163.15(15)
O21 Mo6 O34 90.23(13)
O29 Mo6 O34 75.61(12)
O27 Mo6 O34 74.75(12)
O33 Mo6 O34 72.31(11)
O22 Mo7 O18 106.08(17)
O22 Mo7 O29 103.05(17)
O18 Mo7 O29 95.89(15)
O22 Mo7 O23 102.21(17)
O18 Mo7 O23 94.92(14)
O29 Mo7 O23 148.48(14)
O22 Mo7 O30 92.13(15)
O18 Mo7 O30 161.77(13)
O29 Mo7 O30 80.17(13)
O23 Mo7 O30 80.35(13)
O22 Mo7 O34 163.31(15)
O18 Mo7 O34 90.61(12)
O29 Mo7 O34 74.74(12)
O23 Mo7 O34 75.63(12)
O30 Mo7 O34 71.17(11)
O24 Mo8 O19 107.30(17)
O24 Mo8 O25 102.27(17)
O19 Mo8 O25 95.54(14)
O24 Mo8 O23 102.18(17)
O19 Mo8 O23 95.26(14)
O25 Mo8 O23 148.89(14)
O24 Mo8 O31 90.70(16)
O19 Mo8 O31 161.96(14)
O25 Mo8 O31 81.43(13)
O23 Mo8 O31 79.33(13)
O24 Mo8 O34 162.55(15)
O19 Mo8 O34 90.14(12)
O25 Mo8 O34 74.83(12)
O23 Mo8 O34 76.06(12)
O31 Mo8 O34 71.87(11)
O26 Mo9 O20 106.39(16)
O26 Mo9 O25 101.97(18)
O20 Mo9 O25 96.36(15)
O26 Mo9 O27 103.22(18)
O20 Mo9 O27 96.70(15)
O25 Mo9 O27 146.95(14)
O26 Mo9 O32 91.57(15)
O20 Mo9 O32 162.02(13)
O25 Mo9 O32 78.72(13)
O27 Mo9 O32 79.53(13)
O26 Mo9 O34 162.60(14)
O20 Mo9 O34 91.00(12)
O25 Mo9 O34 74.88(12)
O27 Mo9 O34 74.66(12)
O32 Mo9 O34 71.03(11)
N4 Mo10 O32 99.75(16)
N4 Mo10 O30 97.40(16)
O32 Mo10 O30 162.76(13)
N4 Mo10 O33 99.22(18)
O32 Mo10 O33 90.87(15)
O30 Mo10 O33 88.12(15)
N4 Mo10 O31 98.17(17)
O32 Mo10 O31 90.02(14)
O30 Mo10 O31 85.80(14)
O33 Mo10 O31 162.18(13)
N4 Mo10 O34 178.12(16)
O32 Mo10 O34 81.93(12)
O30 Mo10 O34 80.90(12)
O33 Mo10 O34 81.57(12)
O31 Mo10 O34 80.94(12)
Mo1 O1 Dy1 133.44(16)
Mo2 O2 Dy1 134.50(17)
Mo3 O3 Dy1 133.24(16)
Mo4 O4 Dy1 133.85(16)
Mo2 O6 Mo1 115.83(17)
Mo3 O8 Mo2 114.90(16)
Mo4 O10 Mo3 115.10(16)
Mo1 O12 Mo4 115.72(17)
Mo5 O13 Mo3 100.37(11)
Mo5 O13 Mo4 100.49(12)
Mo3 O13 Mo4 88.87(10)
Mo5 O13 Mo2 100.59(11)
Mo3 O13 Mo2 88.03(10)
Mo4 O13 Mo2 158.91(13)
Mo5 O13 Mo1 100.49(12)
Mo3 O13 Mo1 159.13(13)
Mo4 O13 Mo1 87.99(10)
Mo2 O13 Mo1 87.53(10)
C1 O14 Mo5 124.9(3)
C1 O14 Mo1 119.9(4)
Mo5 O14 Mo1 107.53(14)
C2 O15 Mo5 125.7(4)
C2 O15 Mo2 123.6(4)
Mo5 O15 Mo2 108.40(13)
C3 O16 Mo5 128.3(4)
C3 O16 Mo3 121.4(4)
Mo5 O16 Mo3 105.94(14)
C4 O17 Mo5 122.8(3)
C4 O17 Mo4 117.8(3)
Mo5 O17 Mo4 105.74(14)
Mo7 O18 Dy1 133.86(16)
Mo8 O19 Dy1 134.32(16)
Mo9 O20 Dy1 132.90(16)
Mo6 O21 Dy1 134.64(17)
Mo7 O23 Mo8 114.99(16)
Mo9 O25 Mo8 115.53(16)
Mo9 O27 Mo6 115.32(16)
Mo6 O29 Mo7 115.63(17)
C5 O30 Mo10 129.0(3)
C5 O30 Mo7 123.5(3)
Mo10 O30 Mo7 107.44(14)
C6 O31 Mo10 121.5(3)
C6 O31 Mo8 117.1(3)
Mo10 O31 Mo8 106.47(14)
C7 O32 Mo10 126.9(4)
C7 O32 Mo9 124.1(3)
Mo10 O32 Mo9 106.27(13)
C8 O33 Mo10 123.8(3)
C8 O33 Mo6 117.8(3)
Mo10 O33 Mo6 105.70(14)
Mo10 O34 Mo6 100.41(11)
Mo10 O34 Mo9 100.76(11)
Mo6 O34 Mo9 88.43(10)
Mo10 O34 Mo8 100.65(12)
Mo6 O34 Mo8 158.93(13)
Mo9 O34 Mo8 88.17(10)
Mo10 O34 Mo7 100.48(11)
Mo6 O34 Mo7 87.85(10)
Mo9 O34 Mo7 158.76(13)
Mo8 O34 Mo7 87.83(10)
N2 N1 Mo5 167.2(4)
N1 N2 C9 119.2(5)
O36 N3 O35 121.9(8)
O36 N3 C14 119.1(9)
O35 N3 C14 118.9(9)
N5 N4 Mo10 174.2(4)
N4 N5 C15 119.2(5)
O37 N6 O38 122.7(6)
O37 N6 C20 119.2(6)
O38 N6 C20 118.1(7)
C29 N7 C25 113.3(6)
C29 N7 C21 111.2(6)
C25 N7 C21 106.0(6)
C29 N7 C33 110.3(6)
C25 N7 C33 107.3(5)
C21 N7 C33 108.5(6)
C41 N8 C45 112.8(5)
C41 N8 C37 108.3(5)
C45 N8 C37 109.3(5)
C41 N8 C49 108.5(5)
C45 N8 C49 107.7(5)
C37 N8 C49 110.2(6)
C65 N9 C57 111.4(5)
C65 N9 C61 110.9(5)
C57 N9 C61 106.5(4)
C65 N9 C53 106.1(4)
C57 N9 C53 110.7(5)
C61 N9 C53 111.3(5)
N2 C9 C10 116.7(5)
N2 C9 C11 123.6(5)
C10 C9 C11 119.7(5)
C12 C10 C9 119.2(6)
C13 C11 C9 120.0(6)
C10 C12 C14 120.1(6)
C14 C13 C11 119.5(6)
C13 C14 C12 121.3(6)
C13 C14 N3 118.9(8)
C12 C14 N3 119.8(7)
N5 C15 C17 117.0(5)
N5 C15 C16 124.0(4)
C17 C15 C16 119.0(5)
C18 C16 C15 120.1(5)
C19 C17 C15 120.6(6)
C16 C18 C20 118.5(6)
C20 C19 C17 119.2(5)
C19 C20 C18 122.5(5)
C19 C20 N6 119.6(5)
C18 C20 N6 117.9(6)
C22 C21 N7 120.4(8)
C21 C22 C23 115.6(11)
C22 C23 C24 115.6(13)
C26 C25 N7 115.6(7)
C25 C26 C27 115.5(9)
C28 C27 C26 115.5(10)
C30 C29 N7 117.6(8)
C29 C30 C31 116.0(11)
C32 C31 C30 111.5(16)
C34 C33 N7 116.9(7)
C33 C34 C35 117.0(9)
C36 C35 C34 114.9(12)
C38 C37 N8 117.5(6)
C37 C38 C39 110.3(7)
C40 C39 C38 121.8(10)
N8 C41 C42 115.9(6)
C43 C42 C41 110.4(8)
C44 C43 C42 113.5(9)
C46 C45 N8 115.1(5)
C45 C46 C47 111.7(5)
C48 C47 C46 113.2(6)
C50 C49 N8 116.0(6)
C49 C50 C51 111.6(8)
C52 C51 C50 114.7(11)
C54 C53 N9 116.6(5)
C53 C54 C55 109.4(7)
C56 C55 C54 112.6(10)
N9 C57 C58 115.5(4)
C57 C58 C59 111.3(5)
C60 C59 C58 113.5(7)
C62 C61 N9 115.7(5)
C61 C62 C63 111.9(7)
C64 C63 C62 109.1(11)
N9 C65 C66 114.9(5)
C65 C66 C67 109.9(7)
C68 C67 C66 116.4(9)
Cl2 C69 Cl3 111.3(6)
Cl2 C69 Cl1 109.3(8)
Cl3 C69 Cl1 110.7(7)
Cl4 C70 Cl5 105.7(13)
Cl4 C70 Cl6 113.4(14)
Cl5 C70 Cl6 102.1(13)

loop_
_geom_bond_atom_site_label_1
_geom_bond_atom_site_label_2
_geom_bond_distance
Dy1 O21 2.366(3)
Dy1 O4 2.366(3)
Dy1 O2 2.369(3)
Dy1 O3 2.371(3)
Dy1 O18 2.374(3)
Dy1 O19 2.382(3)
Dy1 O1 2.386(3)
Dy1 O20 2.412(3)
Mo1 O5 1.695(3)
Mo1 O1 1.753(3)
Mo1 O12 1.913(3)
Mo1 O6 1.913(3)
Mo1 O14 2.226(3)
Mo1 O13 2.340(3)
Mo2 O7 1.698(3)
Mo2 O2 1.751(3)
Mo2 O6 1.901(3)
Mo2 O8 1.922(3)
Mo2 O15 2.223(3)
Mo2 O13 2.331(3)
Mo2 Mo3 3.2191(5)
Mo3 O9 1.700(3)
Mo3 O3 1.751(3)
Mo3 O8 1.897(3)
Mo3 O10 1.931(3)
Mo3 O16 2.260(3)
Mo3 O13 2.301(3)
Mo4 O11 1.698(3)
Mo4 O4 1.749(3)
Mo4 O10 1.908(3)
Mo4 O12 1.915(3)
Mo4 O17 2.267(3)
Mo4 O13 2.325(3)
Mo5 N1 1.778(4)
Mo5 O16 1.985(4)
Mo5 O15 1.993(3)
Mo5 O17 2.012(3)
Mo5 O14 2.019(4)
Mo5 O13 2.113(3)
Mo6 O28 1.702(4)
Mo6 O21 1.747(3)
Mo6 O29 1.906(4)
Mo6 O27 1.913(3)
Mo6 O33 2.256(3)
Mo6 O34 2.314(3)
Mo7 O22 1.695(4)
Mo7 O18 1.748(3)
Mo7 O29 1.913(3)
Mo7 O23 1.914(3)
Mo7 O30 2.247(3)
Mo7 O34 2.345(3)
Mo8 O24 1.695(4)
Mo8 O19 1.750(3)
Mo8 O25 1.909(3)
Mo8 O23 1.923(3)
Mo8 O31 2.246(3)
Mo8 O34 2.321(3)
Mo9 O26 1.704(3)
Mo9 O20 1.749(3)
Mo9 O25 1.907(3)
Mo9 O27 1.911(3)
Mo9 O32 2.294(3)
Mo9 O34 2.320(3)
Mo10 N4 1.776(4)
Mo10 O32 1.971(3)
Mo10 O30 2.005(3)
Mo10 O33 2.012(4)
Mo10 O31 2.015(4)
Mo10 O34 2.114(3)
Cl1 C69 1.767(14)
Cl2 C69 1.685(12)
Cl3 C69 1.707(11)
Cl4 C70 1.46(2)
Cl5 C70 1.71(2)
Cl6 C70 1.71(2)
O14 C1 1.428(7)
O15 C2 1.409(7)
O16 C3 1.418(6)
O17 C4 1.418(6)
O30 C5 1.406(6)
O31 C6 1.428(6)
O32 C7 1.409(7)
O33 C8 1.419(6)
O35 N3 1.220(12)
O36 N3 1.219(12)
O37 N6 1.222(9)
O38 N6 1.233(8)
N1 N2 1.250(5)
N2 C9 1.388(7)
N3 C14 1.443(9)
N4 N5 1.256(5)
N5 C15 1.394(7)
N6 C20 1.455(8)
N7 C29 1.468(9)
N7 C25 1.538(9)
N7 C21 1.544(9)
N7 C33 1.544(9)
N8 C41 1.508(8)
N8 C45 1.514(9)
N8 C37 1.529(8)
N8 C49 1.532(9)
N9 C65 1.512(8)
N9 C57 1.515(7)
N9 C61 1.518(7)
N9 C53 1.520(8)
C9 C10 1.403(7)
C9 C11 1.404(8)
C10 C12 1.380(9)
C11 C13 1.380(9)
C12 C14 1.382(11)
C13 C14 1.373(11)
C15 C17 1.401(7)
C15 C16 1.404(8)
C16 C18 1.382(8)
C17 C19 1.374(8)
C18 C20 1.389(8)
C19 C20 1.358(10)
C21 C22 1.432(14)
C22 C23 1.441(13)
C23 C24 1.489(18)
C25 C26 1.479(11)
C26 C27 1.519(14)
C27 C28 1.381(15)
C29 C30 1.443(13)
C30 C31 1.513(16)
C31 C32 1.47(2)
C33 C34 1.469(10)
C34 C35 1.473(11)
C35 C36 1.431(14)
C37 C38 1.507(10)
C38 C39 1.542(12)
C39 C40 1.369(15)
C41 C42 1.518(11)
C42 C43 1.517(11)
C43 C44 1.516(14)
C45 C46 1.506(9)
C46 C47 1.535(10)
C47 C48 1.515(10)
C49 C50 1.504(11)
C50 C51 1.509(13)
C51 C52 1.477(18)
C53 C54 1.508(9)
C54 C55 1.525(12)
C55 C56 1.521(14)
C57 C58 1.516(8)
C58 C59 1.517(9)
C59 C60 1.451(12)
C61 C62 1.511(10)
C62 C63 1.515(12)
C63 C64 1.50(2)
C65 C66 1.517(10)
C66 C67 1.534(13)
C67 C68 1.477(16)
